data_4115217
loop_
_publ_author_name
'Hiroki Akutsu'
'Akane Akutsu-Sato'
'Scott S. Turner'
'Delphine Le Pevelen'
'Peter Day'
'Vladimir Laukhin'
'Anne-Katrin Klehe'
'John Singleton'
'Derek A. Tocher'
'Michael R. Probert'
'Judith A. K. Howard'

_publ_contact_author_name 'David Watkin'
_publ_section_title
;
 Effect of Included Guest Molecules on the Normal State Conductivity and
 Superconductivity of \b''-(ET)4[(H3O)Ga(C2O4)3].G (G = Pyridine,
 Nitrobenzene)
;
_journal_name_full 'Journal of the American Chemical Society'
_journal_page_first 12430
_journal_page_last 12431
_journal_paper_doi 10.1021/ja0273849
_journal_volume 124
_journal_year 2002
_chemical_formula_moiety ' C52 H24 Ga1 O13 S32 '
_chemical_formula_sum 'C52 H24 Ga O13 S32'
_chemical_formula_weight 1952.39
_chemical_name_systematic
;
bis-ethylene-dithiotetrathiafulvalene pyridine gallium salt
;
_space_group_IT_number 5
_symmetry_cell_setting monoclinic
_symmetry_space_group_name_Hall 'C 2y'
_symmetry_space_group_name_H-M 'C 1 2 1'
_atom_sites_solution_hydrogens geom
_atom_sites_solution_primary direct
_cell_angle_alpha 90
_cell_angle_beta 93.3665(4)
_cell_angle_gamma 90
_cell_formula_units_Z 4
_cell_length_a 10.2588(1)
_cell_length_b 19.7015(1)
_cell_length_c 34.9512(3)
_cell_measurement_reflns_used 9970
_cell_measurement_temperature 120
_cell_measurement_theta_max 34
_cell_measurement_theta_min 2
_cell_volume 7051.93(10)
_computing_cell_refinement
;
 Denzo/Scalepack (Otwinowski & Minor, 1996)
;
_computing_data_collection
;
 COLLECT (Nonius BV, 1997)
;
_computing_data_reduction
;
 Denzo/Scalepack (Otwinowski & Minor, 1996)
;
_computing_molecular_graphics
;
 CAMERON (Watkin et al 1996)
;
_computing_publication_material
;
 CRYSTALS (Watkin et al 2001)
;
_computing_structure_refinement
;
 CRYSTALS (Watkin et al 2001)
;
_computing_structure_solution
;
 SIR97 (Altomare et al, 1999)
;
_diffrn_ambient_temperature 120
_diffrn_measured_fraction_theta_max 0.956
_diffrn_measurement_device_type
;
Enraf Nonius Kappa CCD
;
_diffrn_measurement_method \w
_diffrn_radiation_monochromator graphite
_diffrn_radiation_type 'Mo K\a'
_diffrn_radiation_wavelength 0.71073
_diffrn_reflns_av_R_equivalents 0.02
_diffrn_reflns_limit_h_max 15
_diffrn_reflns_limit_h_min -15
_diffrn_reflns_limit_k_max 29
_diffrn_reflns_limit_k_min -29
_diffrn_reflns_limit_l_max 52
_diffrn_reflns_limit_l_min -52
_diffrn_reflns_number 18650
_diffrn_reflns_theta_max 32.05
_diffrn_reflns_theta_min 4.08
_diffrn_standards_decay_% 0.00
_diffrn_standards_interval_count 0
_diffrn_standards_interval_time 0
_diffrn_standards_number 0
_exptl_absorpt_coefficient_mu 1.399
_exptl_absorpt_correction_T_max 0.95
_exptl_absorpt_correction_T_min 0.70
_exptl_absorpt_correction_type multi-scan
_exptl_absorpt_process_details
;
 Denzo/Scalepack (Otwinowski & Minor, 1996)
;
_exptl_crystal_colour ' black '
_exptl_crystal_density_diffrn 1.839
_exptl_crystal_description ' plate '
_exptl_crystal_F_000 3947.308
_exptl_crystal_size_max 0.40
_exptl_crystal_size_mid 0.26
_exptl_crystal_size_min 0.04
_refine_diff_density_max 1.27
_refine_diff_density_min -1.16
_refine_ls_extinction_method none
_refine_ls_goodness_of_fit_ref 1.1752
_refine_ls_hydrogen_treatment noref
_refine_ls_matrix_type full
_refine_ls_number_parameters 873
_refine_ls_number_reflns 9913
_refine_ls_R_factor_gt 0.0550
_refine_ls_shift/su_max 0.024202
_refine_ls_structure_factor_coef F
_refine_ls_weighting_details
;
Chebychev polynomial with 4 parameters, Carruthers & Watkin , 1979,
 1.25    -.144    0.740    -.149E-01
;
_refine_ls_weighting_scheme calc
_refine_ls_wR_factor_ref 0.0506
_reflns_limit_h_max 15
_reflns_limit_h_min -15
_reflns_limit_k_max 29
_reflns_limit_k_min 0
_reflns_limit_l_max 52
_reflns_limit_l_min 0
_reflns_number_gt 9913
_reflns_number_total 11758
_reflns_threshold_expression >2.00\s(I)
_cod_data_source_file ja0273849_s2_2.cif
_cod_data_source_block Compound_I_at_120K
_cod_original_cell_volume 7051.9
_cod_original_sg_symbol_H-M 'C 1 2 1 '
_cod_original_formula_sum ' C52 H24 Ga1 O13 S32 '
_cod_database_code 4115217

loop_
_symmetry_equiv_pos_as_xyz
x,y,z
x+1/2,y+1/2,z
-x,y,-z
-x+1/2,y+1/2,-z

loop_
_atom_site_label
_atom_site_fract_x
_atom_site_fract_y
_atom_site_fract_z
_atom_site_U_iso_or_equiv
_atom_site_occupancy
_atom_site_adp_type
Ga1 0.0000 -0.08408(11) 0.5000 0.0221 1.0000 Uani
O2 0.0900(8) -0.0142(5) 0.5320(3) 0.0245 1.0000 Uani
C4 0.1955(11) 0.0054(7) 0.5175(3) 0.0226 1.0000 Uani
O5 0.2733(9) 0.0498(6) 0.5339(3) 0.0329 1.0000 Uani
C6 0.2323(13) -0.0279(8) 0.4809(4) 0.0281 1.0000 Uani
O7 0.1491(8) -0.0743(5) 0.4674(2) 0.0260 1.0000 Uani
O8 0.3365(11) -0.0100(7) 0.4672(3) 0.0436 1.0000 Uani
O9 -0.0810(11) -0.1563(5) 0.4673(3) 0.0342 1.0000 Uani
C10 -0.0407(16) -0.2145(8) 0.4837(4) 0.0362 1.0000 Uani
O11 -0.0936(13) -0.2727(6) 0.4686(4) 0.0482 1.0000 Uani
S12 -0.4685(2) -0.08688(15) 0.26948(8) 0.0152 1.0000 Uani
C13 -0.3165(7) -0.0591(5) 0.2597(2) 0.0118 1.0000 Uani
S14 -0.2359(2) -0.00964(15) 0.29476(8) 0.0153 1.0000 Uani
C15 -0.3622(8) -0.0169(5) 0.3264(2) 0.0131 1.0000 Uani
C16 -0.4694(7) -0.0530(5) 0.3150(2) 0.0124 1.0000 Uani
S17 -0.6077(2) -0.06804(18) 0.34005(9) 0.0229 1.0000 Uani
C19 -0.5366(6) -0.0537(3) 0.38931(17) 0.0133 1.0000 Uani
C20 -0.4779(4) 0.0173(2) 0.39368(13) 0.0070 1.0000 Uani
S26 -0.3223(2) 0.02161(17) 0.37109(9) 0.0198 1.0000 Uani
C27 -0.2656(7) -0.0741(5) 0.2246(2) 0.0127 1.0000 Uani
S28 -0.1149(2) -0.04312(14) 0.21280(8) 0.0153 1.0000 Uani
C29 -0.1128(7) -0.0860(5) 0.1695(2) 0.0127 1.0000 Uani
S30 0.0276(2) -0.07437(16) 0.14404(8) 0.0162 1.0000 Uani
C31 -0.0207(6) -0.1033(3) 0.09490(17) 0.0161 1.0000 Uani
C32 -0.169(1) -0.0990(5) 0.0840(3) 0.0310 1.0000 Uani
S37 -0.2554(3) -0.15877(17) 0.11359(9) 0.0211 1.0000 Uani
C38 -0.2291(8) -0.1168(5) 0.1571(3) 0.0169 1.0000 Uani
S39 -0.3525(2) -0.11809(15) 0.18866(8) 0.0159 1.0000 Uani
S40 0.0412(2) -0.24746(15) 0.17610(8) 0.0160 1.0000 Uani
C41 0.1254(7) -0.2016(5) 0.2116(2) 0.0133 1.0000 Uani
S42 0.2820(2) -0.17468(15) 0.20089(8) 0.0159 1.0000 Uani
C43 0.2754(8) -0.2098(6) 0.1554(3) 0.0170 1.0000 Uani
C44 0.1714(7) -0.2469(5) 0.1451(2) 0.0126 1.0000 Uani
S45 0.1247(3) -0.27959(19) 0.0995(1) 0.0279 1.0000 Uani
C46 0.2686(12) -0.2644(8) 0.0726(4) 0.0326 1.0000 Uani
C47 0.3280(12) -0.1975(8) 0.0817(3) 0.0330 1.0000 Uani
S48 0.4128(3) -0.19712(17) 0.1295(1) 0.0218 1.0000 Uani
C55 0.0778(8) -0.1860(5) 0.2455(3) 0.0169 1.0000 Uani
S56 -0.0760(2) -0.21360(15) 0.25766(7) 0.0133 1.0000 Uani
C57 -0.0627(7) -0.1797(5) 0.3053(2) 0.0148 1.0000 Uani
S58 -0.2044(2) -0.19169(15) 0.33017(8) 0.0170 1.0000 Uani
C59 -0.1434(9) -0.1683(6) 0.3792(3) 0.0168 1.0000 Uani
C60 -0.0689(8) -0.1022(6) 0.3776(3) 0.0170 1.0000 Uani
S61 0.0899(2) -0.10956(16) 0.35972(9) 0.0190 1.0000 Uani
C62 0.0475(7) -0.1463(5) 0.3152(2) 0.0130 1.0000 Uani
S63 0.1657(2) -0.14253(16) 0.28051(8) 0.0165 1.0000 Uani
O68 0.5000 0.0954(9) 0.5000 0.0508 1.0000 Uani
C70 -0.4674(12) -0.1585(6) 0.4923(3) 0.059(3) 0.5000 Uiso
C71 -0.5614(11) -0.1711(6) 0.5139(3) 0.034(2) 0.5000 Uiso
C72 -0.592(1) -0.2418(6) 0.5195(3) 0.035(2) 0.5000 Uiso
C73 -0.5185(11) -0.2955(5) 0.5009(3) 0.037(2) 0.5000 Uiso
C74 -0.4190(11) -0.2761(6) 0.4783(3) 0.034(2) 0.5000 Uiso
C75 -0.4095(11) -0.2121(7) 0.4778(3) 0.059(4) 0.5000 Uiso
Ga101 0.0000 0.08182(12) 0.0000 0.0272 1.0000 Uani
O102 -0.0949(8) 0.0164(5) -0.0335(3) 0.0249 1.0000 Uani
C104 -0.2006(11) -0.0089(6) -0.0213(3) 0.0220 1.0000 Uani
O105 -0.2657(9) -0.0519(5) -0.0342(3) 0.0308 1.0000 Uani
C106 -0.2343(14) 0.0274(8) 0.0192(4) 0.0302 1.0000 Uani
O107 -0.1536(9) 0.0716(5) 0.0306(3) 0.0302 1.0000 Uani
O108 -0.3295(11) 0.0089(7) 0.0347(3) 0.0427 1.0000 Uani
O109 0.0702(11) 0.1591(5) 0.0302(3) 0.0344 1.0000 Uani
C110 0.0523(16) 0.2189(8) 0.0198(4) 0.0348 1.0000 Uani
O111 0.0793(13) 0.2695(6) 0.0321(4) 0.0499 1.0000 Uani
S112 0.4778(2) 0.08893(15) 0.23144(7) 0.0148 1.0000 Uani
C113 0.3232(8) 0.0590(5) 0.2430(2) 0.0143 1.0000 Uani
S114 0.2409(2) 0.01135(15) 0.20691(8) 0.0136 1.0000 Uani
C115 0.3608(8) 0.0165(6) 0.1732(2) 0.0148 1.0000 Uani
C116 0.4699(8) 0.0509(5) 0.1855(2) 0.0141 1.0000 Uani
S117 0.6093(2) 0.06776(16) 0.16064(8) 0.0202 1.0000 Uani
C119 0.5735(9) 0.0332(5) 0.1152(2) 0.0309 1.0000 Uani
C120 0.4418(8) 0.0334(4) 0.1013(2) 0.0337 1.0000 Uani
S126 0.3292(2) -0.02083(17) 0.12860(8) 0.0193 1.0000 Uani
C127 0.2686(8) 0.0716(5) 0.2765(2) 0.0154 1.0000 Uani
S128 0.1150(2) 0.04321(15) 0.28808(8) 0.0151 1.0000 Uani
C129 0.1212(8) 0.0845(5) 0.3330(2) 0.0133 1.0000 Uani
S130 -0.0165(2) 0.07459(16) 0.35867(8) 0.0170 1.0000 Uani
C131 0.0664(11) 0.0678(7) 0.4053(2) 0.0602 1.0000 Uani
C132 0.146(1) 0.1211(7) 0.4176(3) 0.0440 1.0000 Uani
S137 0.2607(3) 0.16094(17) 0.38772(8) 0.0204 1.0000 Uani
C138 0.2238(8) 0.1218(5) 0.3430(2) 0.0129 1.0000 Uani
S139 0.3539(2) 0.11929(16) 0.31172(8) 0.0163 1.0000 Uani
S140 -0.0428(2) 0.24838(16) 0.32482(8) 0.0166 1.0000 Uani
C141 -0.1271(7) 0.2038(5) 0.2884(2) 0.0144 1.0000 Uani
S142 -0.2801(2) 0.17427(16) 0.29908(8) 0.0165 1.0000 Uani
C143 -0.2776(8) 0.2119(5) 0.3448(2) 0.0148 1.0000 Uani
C144 -0.1613(8) 0.2410(5) 0.3584(2) 0.0138 1.0000 Uani
S145 -0.1224(3) 0.28055(19) 0.40152(9) 0.0269 1.0000 Uani
C146 -0.2630(11) 0.2629(8) 0.4290(4) 0.0300 1.0000 Uani
C147 -0.3367(12) 0.1963(7) 0.4181(3) 0.0281 1.0000 Uani
S148 -0.4134(3) 0.19689(17) 0.3712(1) 0.0229 1.0000 Uani
C155 -0.0741(7) 0.1902(5) 0.2534(2) 0.0116 1.0000 Uani
S156 0.0820(2) 0.21433(16) 0.24170(9) 0.0179 1.0000 Uani
C157 0.0711(7) 0.1790(5) 0.1967(2) 0.0126 1.0000 Uani
S158 0.2069(2) 0.19336(17) 0.17021(8) 0.0200 1.0000 Uani
C159 0.1533(9) 0.1665(6) 0.1228(3) 0.0166 1.0000 Uani
C160 0.0698(8) 0.1020(6) 0.1192(3) 0.0138 1.0000 Uani
S161 -0.0883(2) 0.11004(16) 0.14086(8) 0.0156 1.0000 Uani
C162 -0.0422(8) 0.1475(5) 0.1851(2) 0.0160 1.0000 Uani
S163 -0.1629(2) 0.14233(14) 0.21800(8) 0.0131 1.0000 Uani
O168 -0.5000 -0.0983(9) 0.0000 0.0511 1.0000 Uani
C170 0.5050(14) 0.1531(5) -0.0022(4) 0.059(3) 0.5000 Uiso
C171 0.6008(12) 0.1597(5) -0.0226(3) 0.034(2) 0.5000 Uiso
C172 0.636(1) 0.2273(6) -0.0323(3) 0.035(2) 0.5000 Uiso
C173 0.5622(11) 0.2843(5) -0.0193(3) 0.037(2) 0.5000 Uiso
C174 0.461(1) 0.2708(6) 0.0027(3) 0.034(2) 0.5000 Uiso
C175 0.4483(11) 0.2089(7) 0.0075(3) 0.059(4) 0.5000 Uiso
H191 -0.6040 -0.0602 0.4088 0.0222 1.0000 Uiso
H192 -0.4634 -0.0880 0.3957 0.0222 1.0000 Uiso
H201 -0.4646 0.0296 0.4216 0.0102 1.0000 Uiso
H202 -0.5411 0.0505 0.3810 0.0102 1.0000 Uiso
H311 0.0110 -0.1512 0.0922 0.0230 1.0000 Uiso
H312 0.0259 -0.0736 0.0766 0.0230 1.0000 Uiso
H321 -0.2017 -0.0548 0.0841 0.0598 1.0000 Uiso
H322 -0.1802 -0.1182 0.0550 0.0598 1.0000 Uiso
H461 0.3343 -0.3007 0.0805 0.0377 1.0000 Uiso
H462 0.2419 -0.2709 0.0447 0.0377 1.0000 Uiso
H471 0.3843 -0.1827 0.0604 0.0359 1.0000 Uiso
H472 0.2501 -0.1608 0.0801 0.0359 1.0000 Uiso
H1461 -0.2352 0.2567 0.4570 0.0362 1.0000 Uiso
H1462 -0.3273 0.3015 0.4268 0.0362 1.0000 Uiso
H1471 -0.4110 0.1916 0.4355 0.0308 1.0000 Uiso
H1472 -0.2780 0.1595 0.4194 0.0308 1.0000 Uiso
H1591 0.1020 0.2060 0.1126 0.0132 1.0000 Uiso
H1592 0.2346 0.1609 0.1098 0.0132 1.0000 Uiso
H1601 0.1191 0.0629 0.1305 0.0177 1.0000 Uiso
H1602 0.0534 0.0937 0.0905 0.0177 1.0000 Uiso
H591 -0.2160 -0.1602 0.3982 0.0196 1.0000 Uiso
H592 -0.0816 -0.2026 0.3927 0.0196 1.0000 Uiso
H601 -0.0603 -0.0791 0.4027 0.0181 1.0000 Uiso
H602 -0.1220 -0.0723 0.3587 0.0181 1.0000 Uiso

loop_
_atom_site_aniso_label
_atom_site_aniso_U_11
_atom_site_aniso_U_22
_atom_site_aniso_U_33
_atom_site_aniso_U_23
_atom_site_aniso_U_13
_atom_site_aniso_U_12
Ga1 0.0353(8) 0.0187(8) 0.0127(8) 0.0000 0.0053(6) 0.0000
O2 0.029(3) 0.029(3) 0.016(3) -0.000(2) 0.006(2) 0.002(2)
C4 0.028(3) 0.026(3) 0.013(3) -0.001(3) -0.001(2) 0.002(3)
O5 0.033(3) 0.038(3) 0.029(3) 0.001(3) 0.009(2) -0.001(3)
C6 0.042(3) 0.028(3) 0.016(3) 0.003(3) 0.011(3) 0.004(3)
O7 0.036(3) 0.028(3) 0.015(2) 0.000(2) 0.012(2) 0.006(2)
O8 0.054(3) 0.045(3) 0.034(3) -0.002(3) 0.022(3) -0.007(3)
O9 0.062(3) 0.023(3) 0.017(3) -0.001(2) 0.008(3) -0.009(3)
C10 0.056(4) 0.027(3) 0.028(4) -0.004(3) 0.027(3) -0.006(3)
O11 0.078(4) 0.025(3) 0.045(3) -0.008(3) 0.028(3) -0.015(3)
S12 0.0105(8) 0.019(1) 0.0157(11) -0.0026(8) -0.0001(7) -0.0028(7)
C13 0.007(2) 0.015(3) 0.013(3) -0.002(2) -0.005(2) -0.001(2)
S14 0.0121(9) 0.0214(11) 0.012(1) -0.0022(8) 0.0012(7) -0.0063(8)
C15 0.012(2) 0.015(3) 0.012(3) -0.003(2) -0.003(2) -0.004(2)
C16 0.009(2) 0.015(3) 0.013(3) -0.001(2) -0.000(2) -0.000(2)
S17 0.017(1) 0.0329(15) 0.0189(13) -0.0077(11) 0.0055(9) -0.013(1)
C19 0.015(3) 0.013(2) 0.012(2) -0.0029(18) 0.0008(19) 0.0006(18)
C20 0.0062(18) 0.0086(17) 0.0062(18) -0.0054(14) 0.0019(14) -0.0030(14)
S26 0.0123(9) 0.0247(12) 0.0228(13) -0.011(1) 0.0035(8) -0.0010(8)
C27 0.012(2) 0.014(3) 0.013(3) 0.005(2) 0.002(2) -0.002(2)
S28 0.0155(9) 0.0138(11) 0.0167(12) -0.0026(9) 0.0010(8) -0.0037(8)
C29 0.008(2) 0.015(3) 0.015(3) 0.002(2) 0.004(2) 0.001(2)
S30 0.0105(7) 0.019(1) 0.020(1) -0.0017(8) 0.0046(7) -0.0031(7)
C31 0.017(3) 0.018(2) 0.014(3) 0.0046(19) 0.008(2) 0.012(2)
C32 0.028(4) 0.038(5) 0.027(4) 0.010(3) 0.007(3) 0.011(3)
S37 0.022(1) 0.0256(13) 0.0161(12) -0.007(1) 0.0060(9) -0.0056(9)
C38 0.016(3) 0.015(3) 0.020(3) -0.000(2) 0.005(2) -0.004(2)
S39 0.0139(9) 0.0202(12) 0.0140(12) -0.0017(9) 0.0049(8) -0.0066(8)
S40 0.0151(9) 0.0191(12) 0.0139(11) 0.0000(9) 0.0001(8) -0.0004(8)
C41 0.010(2) 0.016(3) 0.015(3) -0.001(2) 0.003(2) -0.005(2)
S42 0.015(1) 0.0162(11) 0.0163(12) -0.0038(9) 0.0017(9) -0.0007(8)
C43 0.019(3) 0.017(3) 0.015(3) 0.001(3) 0.005(2) 0.003(2)
C44 0.013(2) 0.014(3) 0.011(3) 0.004(2) 0.001(2) -0.001(2)
S45 0.0338(13) 0.0318(16) 0.0183(14) -0.0056(11) 0.0033(11) -0.0035(12)
C46 0.042(4) 0.038(3) 0.019(3) -0.001(3) 0.008(3) 0.005(3)
C47 0.039(4) 0.034(3) 0.028(3) 0.010(3) 0.018(3) 0.007(3)
S48 0.018(1) 0.0193(13) 0.0288(14) 0.0002(11) 0.012(1) 0.0010(9)
C55 0.016(3) 0.015(3) 0.019(3) 0.004(2) -0.001(2) -0.002(2)
S56 0.0105(8) 0.0186(11) 0.011(1) -0.0002(8) 0.0004(7) -0.0028(7)
C57 0.012(2) 0.016(3) 0.016(3) 0.003(2) -0.000(2) 0.003(2)
S58 0.0112(9) 0.0215(12) 0.0191(12) -0.0034(9) 0.0075(8) -0.0018(8)
C59 0.015(3) 0.018(3) 0.018(3) 0.002(2) 0.005(2) -0.002(2)
C60 0.018(3) 0.019(3) 0.014(3) -0.005(2) 0.006(2) 0.000(2)
S61 0.018(1) 0.0215(13) 0.0177(13) -0.006(1) 0.0018(9) -0.0040(9)
C62 0.008(2) 0.016(3) 0.015(3) -0.000(2) 0.003(2) -0.002(2)
S63 0.0157(9) 0.0203(12) 0.0141(11) -0.0025(9) 0.0041(8) -0.0026(8)
O68 0.066(4) 0.033(4) 0.056(4) 0.0000 0.030(4) -0.0000
Ga101 0.043(1) 0.026(1) 0.0134(9) 0.0000 0.0072(7) 0.0000
O102 0.030(3) 0.031(3) 0.014(3) -0.005(2) 0.003(2) -0.001(2)
C104 0.030(3) 0.024(3) 0.012(3) -0.001(2) 0.003(2) 0.006(3)
O105 0.033(3) 0.032(3) 0.027(3) -0.005(2) 0.008(2) 0.001(2)
C106 0.044(3) 0.028(3) 0.020(3) 0.002(3) 0.010(3) 0.001(3)
O107 0.042(3) 0.030(3) 0.019(3) -0.004(2) 0.006(2) 0.002(3)
O108 0.055(3) 0.047(3) 0.029(3) -0.002(3) 0.025(3) -0.007(3)
O109 0.060(3) 0.026(3) 0.018(3) -0.005(2) 0.009(3) -0.006(3)
C110 0.057(4) 0.024(3) 0.026(4) -0.006(3) 0.023(3) -0.005(3)
O111 0.080(4) 0.027(3) 0.046(3) -0.008(3) 0.025(3) -0.011(3)
S112 0.0115(8) 0.0223(11) 0.011(1) -0.0024(8) 0.0018(7) -0.0083(7)
C113 0.014(3) 0.016(3) 0.013(3) 0.003(2) 0.005(2) -0.001(2)
S114 0.0105(8) 0.017(1) 0.014(1) -0.0037(8) 0.0011(7) -0.0019(7)
C115 0.014(3) 0.018(3) 0.012(3) -0.003(2) 0.004(2) 0.000(2)
C116 0.012(2) 0.017(3) 0.012(3) -0.003(2) 0.000(2) -0.002(2)
S117 0.0151(9) 0.0259(14) 0.0201(13) -0.004(1) 0.0077(9) -0.0039(9)
C119 0.030(4) 0.045(4) 0.019(3) -0.012(3) 0.008(3) -0.014(3)
C120 0.032(3) 0.040(3) 0.029(3) -0.002(3) -0.001(3) 0.000(3)
S126 0.0130(9) 0.0286(13) 0.0166(11) -0.011(1) 0.0022(8) -0.0014(8)
C127 0.016(3) 0.018(3) 0.012(3) -0.005(2) -0.000(2) -0.001(2)
S128 0.0116(9) 0.0211(12) 0.0130(11) -0.0006(9) 0.0034(8) -0.0038(8)
C129 0.014(2) 0.014(3) 0.012(3) -0.002(2) -0.000(2) -0.003(2)
S130 0.0116(8) 0.019(1) 0.0212(11) -0.0024(8) 0.0046(7) -0.0026(7)
C131 0.058(6) 0.10(1) 0.021(4) 0.017(5) 0.000(4) -0.052(7)
C132 0.028(5) 0.09(1) 0.010(3) 0.008(5) 0.001(3) -0.031(5)
S137 0.022(1) 0.0258(13) 0.0135(11) -0.0048(9) 0.0035(8) -0.0099(9)
C138 0.012(2) 0.016(3) 0.011(2) -0.002(2) 0.003(2) -0.001(2)
S139 0.0123(9) 0.0245(13) 0.0120(11) -0.0026(9) -0.0003(8) -0.0037(9)
S140 0.0137(9) 0.0202(12) 0.0162(12) -0.0037(9) 0.0022(8) -0.0056(8)
C141 0.014(3) 0.015(3) 0.014(3) -0.002(2) 0.000(2) 0.003(2)
S142 0.0098(9) 0.0199(12) 0.0200(12) -0.000(1) 0.0040(8) -0.0033(8)
C143 0.015(2) 0.015(3) 0.015(3) -0.003(2) 0.006(2) -0.003(2)
C144 0.019(3) 0.013(3) 0.009(2) 0.001(2) -0.001(2) 0.008(2)
S145 0.0390(14) 0.0291(14) 0.0127(12) -0.006(1) 0.003(1) -0.0094(12)
C146 0.040(3) 0.037(3) 0.014(3) -0.000(3) 0.010(3) 0.007(3)
C147 0.034(3) 0.028(3) 0.023(3) 0.011(3) 0.012(3) 0.000(3)
S148 0.0235(11) 0.0190(13) 0.0276(14) 0.0022(11) 0.014(1) 0.000(1)
C155 0.008(2) 0.014(3) 0.013(2) -0.003(2) 0.006(2) -0.001(2)
S156 0.0141(9) 0.0204(12) 0.0192(12) -0.0026(9) 0.0027(8) -0.0036(8)
C157 0.012(2) 0.013(3) 0.013(3) -0.001(2) 0.004(2) -0.001(2)
S158 0.017(1) 0.0253(13) 0.0181(12) -0.001(1) 0.0008(9) -0.0076(9)
C159 0.017(3) 0.016(3) 0.017(3) -0.001(2) 0.004(2) 0.001(2)
C160 0.012(2) 0.016(3) 0.014(3) -0.002(2) 0.004(2) -0.001(2)
S161 0.0119(9) 0.0217(12) 0.0135(11) -0.0039(9) 0.0030(8) -0.0017(8)
C162 0.018(3) 0.016(3) 0.015(3) 0.000(2) -0.002(2) 0.002(2)
S163 0.0100(8) 0.0162(11) 0.0131(11) -0.0026(8) 0.0015(7) -0.0029(7)
O168 0.066(4) 0.033(4) 0.057(4) 0.0000 0.032(4) -0.0000

loop_
_atom_type_symbol
_atom_type_scat_dispersion_real
_atom_type_scat_dispersion_imag
_atom_type_scat_Cromer_Mann_a1
_atom_type_scat_Cromer_Mann_b1
_atom_type_scat_Cromer_Mann_a2
_atom_type_scat_Cromer_Mann_b2
_atom_type_scat_Cromer_Mann_a3
_atom_type_scat_Cromer_Mann_b3
_atom_type_scat_Cromer_Mann_a4
_atom_type_scat_Cromer_Mann_b4
_atom_type_scat_Cromer_Mann_c
_atom_type_scat_source
'Ga  ' 0.1630 1.6090 15.2354 3.0669 6.7006 0.2412 4.3591 10.7805 2.9623 61.4135 1.7189 International_Tables_Vol_IV_Table_2.2B
'S   ' 0.1100 0.1240 6.9053 1.4679 5.2034 22.2151 1.4379 0.2536 1.5863 56.1720 0.8669 International_Tables_Vol_IV_Table_2.2B
'C   ' 0.0020 0.0020 2.3100 20.8439 1.0200 10.2075 1.5886 0.5687 0.8650 51.6512 0.2156 International_Tables_Vol_IV_Table_2.2B
'O   ' 0.0080 0.0060 3.0485 13.2771 2.2868 5.7011 1.5463 0.3239 0.8670 32.9089 0.2508 International_Tables_Vol_IV_Table_2.2B
'N   ' 0.0040 0.0030 12.2126 0.0057 3.1322 9.8933 2.0125 28.9975 1.1663 0.5826 -11.5290 International_Tables_Vol_IV_Table_2.2B
'H   ' 0.0000 0.0000 0.4930 10.5109 0.3229 26.1257 0.1402 3.1424 0.0408 57.7997 0.0030 International_Tables_Vol_IV_Table_2.2B

loop_
_geom_angle_atom_site_label_1
_geom_angle_site_symmetry_1
_geom_angle_atom_site_label_2
_geom_angle_atom_site_label_3
_geom_angle_site_symmetry_3
_geom_angle
_geom_angle_publ_flag
O2 . Ga1 O2 3_556 91.4(6) yes
O2 . Ga1 O7 . 84.7(4) yes
O2 3_556 Ga1 O7 . 87.5(4) yes
O2 . Ga1 O7 3_556 87.5(4) yes
O2 3_556 Ga1 O7 3_556 84.7(4) yes
O7 . Ga1 O7 3_556 168.8(6) yes
O2 . Ga1 O9 . 176.9(4) yes
O2 3_556 Ga1 O9 . 90.4(4) yes
O7 . Ga1 O9 . 92.8(4) yes
O7 3_556 Ga1 O9 . 95.2(4) yes
O2 . Ga1 O9 3_556 90.4(4) yes
O2 3_556 Ga1 O9 3_556 176.9(4) yes
O7 . Ga1 O9 3_556 95.2(4) yes
O7 3_556 Ga1 O9 3_556 92.8(4) yes
O9 . Ga1 O9 3_556 87.9(6) yes
Ga1 . O2 C4 . 111.4(8) yes
O2 . C4 O5 . 122.9(12) yes
O2 . C4 C6 . 117.6(11) yes
O5 . C4 C6 . 119.4(12) yes
C4 . C6 O7 . 114.7(11) yes
C4 . C6 O8 . 117.8(14) yes
O7 . C6 O8 . 127.5(13) yes
Ga1 . O7 C6 . 111.6(8) yes
Ga1 . O9 C10 . 105.1(9) yes
O9 . C10 C10 3_556 120.9(8) yes
O9 . C10 O11 . 116.8(14) yes
C10 3_556 C10 O11 . 122.1(9) yes
C13 . S12 C16 . 96.6(4) yes
S12 . C13 S14 . 116.2(5) yes
S12 . C13 C27 . 120.2(5) yes
S14 . C13 C27 . 123.5(6) yes
C13 . S14 C15 . 93.4(4) yes
S14 . C15 C16 . 118.3(6) yes
S14 . C15 S26 . 112.4(4) yes
C16 . C15 S26 . 129.2(6) yes
S12 . C16 C15 . 115.4(6) yes
S12 . C16 S17 . 116.7(4) yes
C15 . C16 S17 . 127.9(6) yes
C16 . S17 C19 . 98.9(4) yes
S17 . C19 C20 . 111.4(4) yes
S17 . C19 H191 . 111.1(5) no
C20 . C19 H191 . 109.4(5) no
S17 . C19 H192 . 110.2(4) no
C20 . C19 H192 . 107.7(5) no
H191 . C19 H192 . 106.9(6) no
C19 . C20 S26 . 110.5(4) yes
C19 . C20 H201 . 110.4(4) no
S26 . C20 H201 . 109.7(3) no
C19 . C20 H202 . 108.1(4) no
S26 . C20 H202 . 109.7(4) no
H201 . C20 H202 . 108.5(4) no
C15 . S26 C20 . 101.5(3) yes
C13 . C27 S28 . 121.4(6) yes
C13 . C27 S39 . 122.9(5) yes
S28 . C27 S39 . 115.5(4) yes
C27 . S28 C29 . 95.4(4) yes
S28 . C29 S30 . 115.7(5) yes
S28 . C29 C38 . 115.6(6) yes
S30 . C29 C38 . 128.1(6) yes
C29 . S30 C31 . 104.4(3) yes
S30 . C31 C32 . 114.7(5) yes
S30 . C31 H311 . 107.8(4) no
C32 . C31 H311 . 110.3(7) no
S30 . C31 H312 . 107.3(5) no
C32 . C31 H312 . 107.9(6) no
H311 . C31 H312 . 108.7(5) no
C31 . C32 S37 . 109.0(6) yes
C31 . C32 H321 . 113.4(10) no
S37 . C32 H321 . 114.4(7) no
C31 . C32 H322 . 105.0(7) no
S37 . C32 H322 . 106.1(8) no
H321 . C32 H322 . 108.4(10) no
C32 . S37 C38 . 97.7(5) yes
C29 . C38 S37 . 124.7(6) yes
C29 . C38 S39 . 117.2(6) yes
S37 . C38 S39 . 118.0(5) yes
C27 . S39 C38 . 95.2(4) yes
C41 . S40 C44 . 94.2(4) yes
S40 . C41 S42 . 115.5(5) yes
S40 . C41 C55 . 124.2(6) yes
S42 . C41 C55 . 120.3(6) yes
C41 . S42 C43 . 95.1(4) yes
S42 . C43 C44 . 117.3(6) yes
S42 . C43 S48 . 115.6(5) yes
C44 . C43 S48 . 126.9(7) yes
S40 . C44 C43 . 117.4(6) yes
S40 . C44 S45 . 112.2(4) yes
C43 . C44 S45 . 128.5(6) yes
C44 . S45 C46 . 102.8(6) yes
S45 . C46 C47 . 111.9(9) yes
S45 . C46 H461 . 107.0(10) no
C47 . C46 H461 . 108.2(12) no
S45 . C46 H462 . 107.3(9) no
C47 . C46 H462 . 113.9(12) no
H461 . C46 H462 . 108.2(13) no
C46 . C47 S48 . 111.4(10) yes
C46 . C47 H471 . 110.3(12) no
S48 . C47 H471 . 114.0(10) no
C46 . C47 H472 . 107.1(11) no
S48 . C47 H472 . 110.7(9) no
H471 . C47 H472 . 102.9(12) no
C43 . S48 C47 . 96.8(5) yes
C41 . C55 S56 . 121.6(6) yes
C41 . C55 S63 . 122.9(6) yes
S56 . C55 S63 . 115.4(5) yes
C55 . S56 C57 . 95.2(4) yes
S56 . C57 S58 . 113.0(4) yes
S56 . C57 C62 . 116.1(6) yes
S58 . C57 C62 . 130.7(7) yes
C57 . S58 C59 . 100.4(4) yes
S58 . C59 C60 . 109.1(7) yes
S58 . C59 H591 . 114.6(7) no
C60 . C59 H591 . 105.9(9) no
S58 . C59 H592 . 115.5(8) no
C60 . C59 H592 . 106.5(8) no
H591 . C59 H592 . 104.5(9) no
C59 . C60 S61 . 114.6(7) yes
C59 . C60 H601 . 112.7(9) no
S61 . C60 H601 . 108.2(7) no
C59 . C60 H602 . 105.6(9) no
S61 . C60 H602 . 106.5(7) no
H601 . C60 H602 . 108.9(10) no
C60 . S61 C62 . 99.3(4) yes
C57 . C62 S61 . 126.6(6) yes
C57 . C62 S63 . 116.7(6) yes
S61 . C62 S63 . 116.6(4) yes
C55 . S63 C62 . 96.6(4) yes
C70 3_456 C70 C71 . 11.2(4) yes
C70 3_456 C70 C71 3_456 146.5(16) yes
C71 . C70 C71 3_456 135.3(18) yes
C70 3_456 C70 C75 . 127.2(5) yes
C71 . C70 C75 . 116.1(5) yes
C71 3_456 C70 C75 . 19.5(16) yes
C70 . C71 C70 3_456 22.3(16) yes
C70 . C71 C71 3_456 11.2(4) yes
C70 3_456 C71 C71 3_456 33.5(16) yes
C70 . C71 C72 . 116.4(4) yes
C70 3_456 C71 C72 . 138.8(17) yes
C71 3_456 C71 C72 . 105.3(4) yes
C70 . C71 C75 3_456 128.9(13) yes
C70 3_456 C71 C75 3_456 151.0(26) yes
C71 3_456 C71 C75 3_456 117.8(11) yes
C72 . C71 C75 3_456 13.3(11) yes
C71 . C72 C73 . 120.6(4) yes
C71 . C72 C73 3_456 112.1(7) yes
C73 . C72 C73 3_456 10.3(6) yes
C71 . C72 C74 3_456 157.4(17) yes
C73 . C72 C74 3_456 42.2(18) yes
C73 3_456 C72 C74 3_456 48.6(13) yes
C71 . C72 C75 3_456 20.7(19) yes
C73 . C72 C75 3_456 139.9(20) yes
C73 3_456 C72 C75 3_456 130.5(22) yes
C74 3_456 C72 C75 3_456 160.9(22) yes
C72 . C73 C72 3_456 96.4(6) yes
C72 . C73 C73 3_456 127.1(17) yes
C72 3_456 C73 C73 3_456 42.6(15) yes
C72 . C73 C74 . 118.1(4) yes
C72 3_456 C73 C74 . 22.0(6) yes
C73 3_456 C73 C74 . 31.4(27) yes
C72 . C73 C74 3_456 25.6(7) yes
C72 3_456 C73 C74 3_456 119.7(5) yes
C73 3_456 C73 C74 3_456 137.7(32) yes
C74 . C73 C74 3_456 141.7(9) yes
C72 3_456 C74 C73 . 109.4(17) yes
C72 3_456 C74 C73 3_456 112.2(20) yes
C73 . C74 C73 3_456 10.9(9) yes
C72 3_456 C74 C75 . 8.8(11) yes
C73 . C74 C75 . 110.1(4) yes
C73 3_456 C74 C75 . 114.5(7) yes
C70 . C75 C71 3_456 9.5(11) yes
C70 . C75 C72 3_456 137.4(20) yes
C71 3_456 C75 C72 3_456 146.0(29) yes
C70 . C75 C74 . 138.8(6) yes
C71 3_456 C75 C74 . 148.2(13) yes
C72 3_456 C75 C74 . 10.2(12) yes
O102 . Ga101 O102 3_555 97.9(6) yes
O102 . Ga101 O107 . 82.7(4) yes
O102 3_555 Ga101 O107 . 89.6(4) yes
O102 . Ga101 O107 3_555 89.6(4) yes
O102 3_555 Ga101 O107 3_555 82.7(4) yes
O107 . Ga101 O107 3_555 168.2(6) yes
O102 . Ga101 O109 . 169.5(5) yes
O102 3_555 Ga101 O109 . 92.0(4) yes
O107 . Ga101 O109 . 93.9(4) yes
O107 3_555 Ga101 O109 . 95.2(4) yes
O102 . Ga101 O109 3_555 92.0(4) yes
O102 3_555 Ga101 O109 3_555 169.5(5) yes
O107 . Ga101 O109 3_555 95.2(4) yes
O107 3_555 Ga101 O109 3_555 93.9(4) yes
O109 . Ga101 O109 3_555 78.3(7) yes
Ga101 . O102 C104 . 117.0(8) yes
O102 . C104 O105 . 129.4(12) yes
O102 . C104 C106 . 109.9(11) yes
O105 . C104 C106 . 120.6(12) yes
C104 . C106 O107 . 114.2(11) yes
C104 . C106 O108 . 118.4(14) yes
O107 . C106 O108 . 127.5(14) yes
Ga101 . O107 C106 . 115.7(9) yes
Ga101 . O109 C110 . 122.3(10) yes
O109 . C110 C110 3_555 108.2(9) yes
O109 . C110 O111 . 134.9(17) yes
C110 3_555 C110 O111 . 116.4(12) yes
C113 . S112 C116 . 94.1(4) yes
S112 . C113 S114 . 114.7(5) yes
S112 . C113 C127 . 124.1(6) yes
S114 . C113 C127 . 121.2(6) yes
C113 . S114 C115 . 97.2(4) yes
S114 . C115 C116 . 114.4(6) yes
S114 . C115 S126 . 118.5(5) yes
C116 . C115 S126 . 127.1(6) yes
S112 . C116 C115 . 119.5(6) yes
S112 . C116 S117 . 112.1(4) yes
C115 . C116 S117 . 128.4(6) yes
C116 . S117 C119 . 104.1(4) yes
S117 . C119 C120 . 117.3(6) yes
C119 . C120 S126 . 115.4(6) yes
C115 . S126 C120 . 97.3(4) yes
C113 . C127 S128 . 124.7(6) yes
C113 . C127 S139 . 119.8(6) yes
S128 . C127 S139 . 115.6(5) yes
C127 . S128 C129 . 94.2(4) yes
S128 . C129 S130 . 115.0(4) yes
S128 . C129 C138 . 118.8(6) yes
S130 . C129 C138 . 126.1(6) yes
C129 . S130 C131 . 97.0(5) yes
S130 . C131 C132 . 117.7(8) yes
C131 . C132 S137 . 123.0(8) yes
C132 . S137 C138 . 102.1(5) yes
C129 . C138 S137 . 127.5(6) yes
C129 . C138 S139 . 116.0(6) yes
S137 . C138 S139 . 115.4(4) yes
C127 . S139 C138 . 95.0(4) yes
C141 . S140 C144 . 96.6(4) yes
S140 . C141 S142 . 115.4(5) yes
S140 . C141 C155 . 122.5(6) yes
S142 . C141 C155 . 122.0(6) yes
C141 . S142 C143 . 95.2(4) yes
S142 . C143 C144 . 116.9(6) yes
S142 . C143 S148 . 116.1(5) yes
C144 . C143 S148 . 126.1(6) yes
S140 . C144 C143 . 115.1(6) yes
S140 . C144 S145 . 114.6(5) yes
C143 . C144 S145 . 129.8(6) yes
C144 . S145 C146 . 103.0(6) yes
S145 . C146 C147 . 115.1(9) yes
S145 . C146 H1461 . 110.4(9) no
C147 . C146 H1461 . 104.0(11) no
S145 . C146 H1462 . 110.7(10) no
C147 . C146 H1462 . 108.2(11) no
H1461 . C146 H1462 . 108.1(12) no
C146 . C147 S148 . 113.9(9) yes
C146 . C147 H1471 . 107.9(11) no
S148 . C147 H1471 . 104.3(8) no
C146 . C147 H1472 . 109.8(10) no
S148 . C147 H1472 . 107.2(10) no
H1471 . C147 H1472 . 113.8(12) no
C143 . S148 C147 . 99.5(5) yes
C141 . C155 S156 . 124.4(6) yes
C141 . C155 S163 . 120.4(6) yes
S156 . C155 S163 . 115.2(4) yes
C155 . S156 C157 . 95.3(4) yes
S156 . C157 S158 . 114.3(4) yes
S156 . C157 C162 . 117.9(6) yes
S158 . C157 C162 . 127.7(6) yes
C157 . S158 C159 . 103.4(4) yes
S158 . C159 C160 . 117.3(7) yes
S158 . C159 H1591 . 103.1(7) no
C160 . C159 H1591 . 109.8(8) no
S158 . C159 H1592 . 103.9(7) no
C160 . C159 H1592 . 110.8(9) no
H1591 . C159 H1592 . 111.6(10) no
C159 . C160 S161 . 113.5(7) yes
C159 . C160 H1601 . 110.0(8) no
S161 . C160 H1601 . 110.2(7) no
C159 . C160 H1602 . 105.8(8) no
S161 . C160 H1602 . 108.6(6) no
H1601 . C160 H1602 . 108.6(9) no
C160 . S161 C162 . 101.5(4) yes
C157 . C162 S161 . 129.7(6) yes
C157 . C162 S163 . 117.2(6) yes
S161 . C162 S163 . 113.1(5) yes
C155 . S163 C162 . 94.2(4) yes
C170 3_655 C170 C171 . 160.3(75) yes
C170 3_655 C170 C171 3_655 17.2(66) yes
C171 . C170 C171 3_655 168.6(9) yes
C170 3_655 C170 C175 . 61.0(19) yes
C171 . C170 C175 . 116.0(5) yes
C171 3_655 C170 C175 . 53.0(8) yes
C170 3_655 C170 C175 3_655 111.3(19) yes
C171 . C170 C175 3_655 59.3(9) yes
C171 3_655 C170 C175 3_655 109.3(11) yes
C175 . C170 C175 3_655 57.5(9) yes
C170 . C171 C170 3_655 2.5(9) yes
C170 . C171 C172 . 116.6(4) yes
C170 3_655 C171 C172 . 116.0(4) yes
C170 . C171 C175 3_655 58.9(8) yes
C170 3_655 C171 C175 3_655 57.9(9) yes
C172 . C171 C175 3_655 58.5(8) yes
C171 . C172 C173 . 120.7(4) yes
C171 . C172 C174 3_655 99.4(5) yes
C173 . C172 C174 3_655 23.6(4) yes
C171 . C172 C175 3_655 53.0(6) yes
C173 . C172 C175 3_655 68.4(6) yes
C174 3_655 C172 C175 3_655 46.4(7) yes
C172 . C173 C174 . 117.3(4) yes
C172 . C173 C174 3_655 99.9(13) yes
C174 . C173 C174 3_655 30.7(15) yes
C172 . C173 C175 3_655 51.7(7) yes
C174 . C173 C175 3_655 66.0(7) yes
C174 3_655 C173 C175 3_655 51.3(10) yes
C172 3_655 C174 C173 . 159.2(9) yes
C172 3_655 C174 C173 3_655 56.5(13) yes
C173 . C174 C173 3_655 135.1(19) yes
C172 3_655 C174 C174 3_655 137.4(12) yes
C173 . C174 C174 3_655 24.8(9) yes
C173 3_655 C174 C174 3_655 124.5(20) yes
C172 3_655 C174 C175 . 49.8(8) yes
C173 . C174 C175 . 111.0(4) yes
C173 3_655 C174 C175 . 102.9(17) yes
C174 3_655 C174 C175 . 97.9(6) yes
C172 3_655 C174 C175 3_655 96.9(6) yes
C173 . C174 C175 3_655 62.7(7) yes
C173 3_655 C174 C175 3_655 135.8(13) yes
C174 3_655 C174 C175 3_655 50.5(6) yes
C175 . C174 C175 3_655 48.8(8) yes
C170 . C175 C170 3_655 7.7(13) yes
C170 . C175 C171 3_655 69.1(14) yes
C170 3_655 C175 C171 3_655 61.8(7) yes
C170 . C175 C172 3_655 137.0(12) yes
C170 3_655 C175 C172 3_655 129.3(12) yes
C171 3_655 C175 C172 3_655 68.4(10) yes
C170 . C175 C173 3_655 157.2(10) yes
C170 3_655 C175 C173 3_655 160.3(13) yes
C171 3_655 C175 C173 3_655 127.6(14) yes
C172 3_655 C175 C173 3_655 59.9(7) yes
C170 . C175 C174 . 138.3(6) yes
C170 3_655 C175 C174 . 145.4(13) yes
C171 3_655 C175 C174 . 152.3(14) yes
C172 3_655 C175 C174 . 83.9(11) yes
C173 3_655 C175 C174 . 25.8(8) yes
C170 . C175 C174 3_655 108.2(8) yes
C170 3_655 C175 C174 3_655 114.5(14) yes
C171 3_655 C175 C174 3_655 164.9(11) yes
C172 3_655 C175 C174 3_655 110.8(9) yes
C173 3_655 C175 C174 3_655 51.2(5) yes
C170 . C175 C175 3_655 57.9(6) yes
C170 3_655 C175 C175 3_655 64.5(10) yes
C171 3_655 C175 C175 3_655 125.4(11) yes
C172 3_655 C175 C175 3_655 156.2(12) yes
C173 3_655 C175 C175 3_655 101.0(7) yes
C174 . C175 C174 3_655 31.6(7) yes
C174 . C175 C175 3_655 80.9(5) yes
C174 3_655 C175 C175 3_655 50.3(6) yes

loop_
_geom_bond_atom_site_label_1
_geom_bond_atom_site_label_2
_geom_bond_site_symmetry_2
_geom_bond_distance
_geom_bond_publ_flag
Ga1 O2 . 1.97(1) yes
Ga1 O2 3_556 1.97(1) yes
Ga1 O7 . 1.970(8) yes
Ga1 O7 3_556 1.970(8) yes
Ga1 O9 . 1.98(1) yes
Ga1 O9 3_556 1.98(1) yes
O2 C4 . 1.283(14) yes
C4 O5 . 1.293(16) yes
C4 C6 . 1.505(18) yes
C6 O7 . 1.320(17) yes
C6 O8 . 1.247(16) yes
O9 C10 . 1.34(2) yes
C10 C10 3_556 1.37(3) yes
C10 O11 . 1.360(19) yes
S12 C13 . 1.706(7) yes
S12 C16 . 1.724(8) yes
C13 S14 . 1.736(8) yes
C13 C27 . 1.392(9) yes
S14 C15 . 1.758(8) yes
C15 C16 . 1.351(9) yes
C15 S26 . 1.763(8) yes
C16 S17 . 1.737(8) yes
S17 C19 . 1.852(7) yes
C19 C20 . 1.526(8) yes
C19 H191 . 1.007(6) no
C19 H192 . 1.026(6) no
C20 S26 . 1.824(5) yes
C20 H201 . 1.005(5) no
C20 H202 . 1.006(5) no
C27 S28 . 1.734(7) yes
C27 S39 . 1.731(8) yes
S28 C29 . 1.733(8) yes
C29 S30 . 1.752(7) yes
C29 C38 . 1.386(9) yes
S30 C31 . 1.850(7) yes
C31 C32 . 1.552(12) yes
C31 H311 . 1.003(6) no
C31 H312 . 1.007(6) no
C32 S37 . 1.830(9) yes
C32 H321 . 0.931(9) no
C32 H322 . 1.079(12) no
S37 C38 . 1.738(9) yes
C38 S39 . 1.727(8) yes
S40 C41 . 1.726(8) yes
S40 C44 . 1.770(8) yes
C41 S42 . 1.753(7) yes
C41 C55 . 1.34(1) yes
S42 C43 . 1.731(8) yes
C43 C44 . 1.325(9) yes
C43 S48 . 1.739(8) yes
C44 S45 . 1.758(8) yes
S45 C46 . 1.82(1) yes
C46 C47 . 1.48(2) yes
C46 H461 . 1.009(15) no
C46 H462 . 1.006(14) no
C47 S48 . 1.838(11) yes
C47 H471 . 1.011(12) no
C47 H472 . 1.077(14) no
C55 S56 . 1.744(8) yes
C55 S63 . 1.708(9) yes
S56 C57 . 1.792(9) yes
C57 S58 . 1.752(8) yes
C57 C62 . 1.336(9) yes
S58 C59 . 1.846(9) yes
C59 C60 . 1.511(15) yes
C59 H591 . 1.04(1) no
C59 H592 . 1.025(11) no
C60 S61 . 1.786(8) yes
C60 H601 . 0.987(11) no
C60 H602 . 1.019(12) no
S61 C62 . 1.749(8) yes
C62 S63 . 1.765(7) yes
C70 C70 3_456 0.88(3) yes
C70 C71 . 1.28(1) yes
C70 C71 3_456 0.45(2) yes
C70 C75 . 1.33(1) yes
C71 C71 3_456 1.64(2) yes
C71 C72 . 1.44(1) yes
C71 C75 3_456 0.913(17) yes
C72 C73 . 1.473(9) yes
C72 C73 3_456 1.735(19) yes
C72 C74 3_456 0.688(15) yes
C72 C75 3_456 0.595(16) yes
C73 C73 3_456 0.39(2) yes
C73 C74 . 1.38(1) yes
C73 C74 3_456 1.07(2) yes
C74 C75 . 1.27(1) yes
Ga101 O102 . 1.961(9) yes
Ga101 O102 3_555 1.961(9) yes
Ga101 O107 . 1.967(9) yes
Ga101 O107 3_555 1.967(9) yes
Ga101 O109 . 1.97(1) yes
Ga101 O109 3_555 1.97(1) yes
O102 C104 . 1.289(15) yes
C104 O105 . 1.154(16) yes
C104 C106 . 1.642(18) yes
C106 O107 . 1.251(17) yes
C106 O108 . 1.200(17) yes
O109 C110 . 1.242(19) yes
C110 C110 3_555 1.70(3) yes
C110 O111 . 1.115(18) yes
S112 C113 . 1.762(8) yes
S112 C116 . 1.769(8) yes
C113 S114 . 1.748(8) yes
C113 C127 . 1.350(9) yes
S114 C115 . 1.755(8) yes
C115 C116 . 1.357(9) yes
C115 S126 . 1.737(8) yes
C116 S117 . 1.748(8) yes
S117 C119 . 1.749(8) yes
C119 C120 . 1.408(12) yes
C120 S126 . 1.877(8) yes
C127 S128 . 1.743(8) yes
C127 S139 . 1.743(8) yes
S128 C129 . 1.765(8) yes
C129 S130 . 1.728(8) yes
C129 C138 . 1.315(9) yes
S130 C131 . 1.797(9) yes
C131 C132 . 1.386(15) yes
C132 S137 . 1.797(8) yes
S137 C138 . 1.763(8) yes
C138 S139 . 1.776(8) yes
S140 C141 . 1.736(8) yes
S140 C144 . 1.745(8) yes
C141 S142 . 1.735(8) yes
C141 C155 . 1.393(9) yes
S142 C143 . 1.760(8) yes
C143 C144 . 1.383(9) yes
C143 S148 . 1.741(8) yes
C144 S145 . 1.723(8) yes
S145 C146 . 1.81(1) yes
C146 C147 . 1.55(2) yes
C146 H1461 . 1.010(13) no
C146 H1462 . 1.007(14) no
C147 S148 . 1.78(1) yes
C147 H1471 . 1.006(12) no
C147 H1472 . 0.942(14) no
C155 S156 . 1.741(7) yes
C155 S163 . 1.765(8) yes
S156 C157 . 1.717(8) yes
C157 S158 . 1.741(7) yes
C157 C162 . 1.358(9) yes
S158 C159 . 1.795(9) yes
C159 C160 . 1.533(15) yes
C159 H1591 . 0.994(11) no
C159 H1592 . 0.98(1) no
C160 S161 . 1.836(8) yes
C160 H1601 . 0.991(11) no
C160 H1602 . 1.02(1) no
S161 C162 . 1.752(8) yes
C162 S163 . 1.742(8) yes
C170 C170 3_655 0.19(3) yes
C170 C171 . 1.25(1) yes
C170 C171 3_655 1.43(3) yes
C170 C175 . 1.30(1) yes
C170 C175 3_655 1.218(15) yes
C171 C172 . 1.43(1) yes
C171 C175 3_655 1.224(14) yes
C172 C173 . 1.44(1) yes
C172 C174 3_655 1.702(19) yes
C172 C175 3_655 1.307(18) yes
C173 C174 . 1.36(1) yes
C173 C174 3_655 0.691(16) yes
C173 C175 3_655 1.547(14) yes
C174 C174 3_655 0.84(2) yes
C174 C175 . 1.24(1) yes
C174 C175 3_655 1.591(14) yes
C175 C175 3_655 1.21(2) yes
